data_4502544
loop_
_publ_author_name
'Clarke, Heather D.'
'Arora, Kapildev K.'
'Bass, Heather'
'Kavuru, Padmini'
'Ong, Tien Teng'
'Pujari, Twarita'
'Wojtas, Lukasz'
'Zaworotko, Michael J.'

_publ_section_title
;
 Structure&#x2212;Stability Relationships in Cocrystal Hydrates: Does the
 Promiscuity of Water Make Crystalline Hydrates the Nemesis of Crystal
 Engineering?
;
_journal_issue 5
_journal_name_full 'Crystal Growth &amp; Design'
_journal_page_first 2152
_journal_paper_doi 10.1021/cg901345u
_journal_volume 10
_journal_year 2010
_chemical_formula_sum 'C22 H22 N4 O11'
_chemical_formula_weight 518.44
_chemical_name_systematic
;
 ?
;
_space_group_IT_number 2
_symmetry_cell_setting triclinic
_symmetry_space_group_name_Hall '-P 1'
_symmetry_space_group_name_H-M 'P -1'
_atom_sites_solution_hydrogens geom
_atom_sites_solution_primary direct
_atom_sites_solution_secondary difmap
_audit_creation_method SHELXL-97
_cell_angle_alpha 106.545(2)
_cell_angle_beta 101.826(3)
_cell_angle_gamma 94.794(3)
_cell_formula_units_Z 2
_cell_length_a 7.0113(3)
_cell_length_b 11.2981(4)
_cell_length_c 14.9611(6)
_cell_measurement_reflns_used 3398
_cell_measurement_temperature 95(2)
_cell_measurement_theta_max 132.002
_cell_measurement_theta_min 6.348
_cell_volume 1099.15(8)
_computing_cell_refinement 'SAINT (Bruker, 2002)'
_computing_data_collection 'SMART (Bruker, 2002)'
_computing_data_reduction 'SAINT (Bruker, 2002)'
_computing_publication_material 'SHELXL-97 (Sheldrick, 1997)'
_computing_structure_refinement 'SHELXL-97 (Sheldrick, 1997)'
_computing_structure_solution 'SHELXS-97 (Sheldrick, 1990)'
_diffrn_ambient_temperature 95(2)
_diffrn_measured_fraction_theta_full 0.964
_diffrn_measured_fraction_theta_max 0.964
_diffrn_measurement_device_type 'BRUKER SMART APEXII CCD'
_diffrn_measurement_method 'omega scans'
_diffrn_radiation_monochromator graphite
_diffrn_radiation_source 'fine-focus sealed tube'
_diffrn_radiation_type CuK\a
_diffrn_radiation_wavelength 1.54178
_diffrn_reflns_av_R_equivalents 0.0260
_diffrn_reflns_av_sigmaI/netI 0.0277
_diffrn_reflns_limit_h_max 8
_diffrn_reflns_limit_h_min -8
_diffrn_reflns_limit_k_max 13
_diffrn_reflns_limit_k_min -13
_diffrn_reflns_limit_l_max 17
_diffrn_reflns_limit_l_min -17
_diffrn_reflns_number 8947
_diffrn_reflns_theta_full 62.63
_diffrn_reflns_theta_max 62.63
_diffrn_reflns_theta_min 3.17
_exptl_absorpt_coefficient_mu 1.097
_exptl_absorpt_correction_T_max 0.8982
_exptl_absorpt_correction_T_min 0.8105
_exptl_absorpt_correction_type multi-scan
_exptl_absorpt_process_details 'SADABS; (Sheldrick, 2003)'
_exptl_crystal_colour colourless
_exptl_crystal_density_diffrn 1.566
_exptl_crystal_density_method 'not measured'
_exptl_crystal_description block
_exptl_crystal_F_000 540
_exptl_crystal_size_max 0.20
_exptl_crystal_size_mid 0.15
_exptl_crystal_size_min 0.10
_refine_diff_density_max 0.285
_refine_diff_density_min -0.230
_refine_diff_density_rms 0.047
_refine_ls_extinction_method none
_refine_ls_goodness_of_fit_ref 1.037
_refine_ls_hydrogen_treatment constr
_refine_ls_matrix_type full
_refine_ls_number_parameters 341
_refine_ls_number_reflns 3376
_refine_ls_number_restraints 0
_refine_ls_restrained_S_all 1.037
_refine_ls_R_factor_all 0.0568
_refine_ls_R_factor_gt 0.0429
_refine_ls_shift/su_max 0.001
_refine_ls_shift/su_mean 0.000
_refine_ls_structure_factor_coef Fsqd
_refine_ls_weighting_details 'calc w=1/[\s^2^(Fo^2^)+(0.0679P)^2^+0.3763P] where P=(Fo^2^+2Fc^2^)/3'
_refine_ls_weighting_scheme calc
_refine_ls_wR_factor_gt 0.1163
_refine_ls_wR_factor_ref 0.1255
_reflns_number_gt 2603
_reflns_number_total 3376
_reflns_threshold_expression >2sigma(I)
_cod_data_source_file cg901345u_si_012.cif
_cod_data_source_block QUETBR
_cod_original_sg_symbol_H-M P-1
_cod_database_code 4502544

loop_
_symmetry_equiv_pos_as_xyz
'x, y, z'
'-x, -y, -z'

loop_
_atom_site_label
_atom_site_type_symbol
_atom_site_fract_x
_atom_site_fract_y
_atom_site_fract_z
_atom_site_U_iso_or_equiv
_atom_site_adp_type
_atom_site_occupancy
_atom_site_symmetry_multiplicity
_atom_site_calc_flag
_atom_site_refinement_flags
C1 C 0.3927(4) 0.1017(3) 0.44882(18) 0.0542(7) Uani 1 1 d .
H3 H 0.4268 0.1461 0.5179 0.081 Uiso 1 1 calc R
H5 H 0.5135 0.0867 0.4269 0.081 Uiso 1 1 calc R
H8 H 0.3098 0.0217 0.4362 0.081 Uiso 1 1 calc R
C2 C -0.0555(4) 0.3591(2) 0.18387(18) 0.0470(6) Uani 1 1 d .
H2A H 0.0393 0.4167 0.1706 0.070 Uiso 1 1 calc R
H2B H -0.0950 0.4020 0.2425 0.070 Uiso 1 1 calc R
H2C H -0.1719 0.3307 0.1298 0.070 Uiso 1 1 calc R
C3 C 0.2443(4) 0.2906(2) 0.43521(17) 0.0491(7) Uani 1 1 d .
H10 H 0.2802 0.3337 0.5022 0.059 Uiso 1 1 calc R
C4 C 0.2026(3) 0.0363(2) 0.22239(16) 0.0374(5) Uani 1 1 d .
C5 C 0.2119(3) 0.1465(2) 0.29931(16) 0.0372(5) Uani 1 1 d .
C6 C 0.0272(4) 0.1504(2) 0.11806(16) 0.0399(6) Uani 1 1 d .
C7 C 0.1297(3) 0.2476(2) 0.28603(16) 0.0366(5) Uani 1 1 d .
C11 C 0.2222(3) 0.0382(2) 0.72014(16) 0.0347(5) Uani 1 1 d .
C12 C 0.2646(3) 0.5398(2) 1.05220(15) 0.0351(5) Uani 1 1 d .
H15 H 0.2034 0.5384 0.9890 0.042 Uiso 1 1 calc R
C13 C 0.2794(3) 0.6470(2) 1.12845(16) 0.0363(5) Uani 1 1 d .
H17 H 0.2283 0.7180 1.1169 0.044 Uiso 1 1 calc R
C14 C 0.0678(4) 0.1777(2) 0.64612(16) 0.0390(6) Uani 1 1 d .
C15 C 0.1269(3) 0.0614(2) 0.63921(16) 0.0393(6) Uani 1 1 d .
H12 H 0.1011 -0.0012 0.5786 0.047 Uiso 1 1 calc R
C16 C 0.3680(3) 0.6516(2) 1.22123(15) 0.0340(5) Uani 1 1 d .
C17 C 0.2603(3) 0.13131(19) 0.81085(15) 0.0330(5) Uani 1 1 d .
C18 C 0.4406(3) 0.5461(2) 1.23674(15) 0.0343(5) Uani 1 1 d .
C19 C 0.3808(3) 0.2110(2) 0.98511(15) 0.0347(5) Uani 1 1 d .
C20 C 0.4263(3) 0.4396(2) 1.16122(15) 0.0343(5) Uani 1 1 d .
H11 H 0.4772 0.3687 1.1731 0.041 Uiso 1 1 calc R
C21 C 0.1990(3) 0.24653(19) 0.81449(15) 0.0313(5) Uani 1 1 d .
C22 C 0.3542(3) 0.1104(2) 0.89768(16) 0.0355(5) Uani 1 1 d .
C23 C 0.3201(3) 0.32216(19) 0.98470(14) 0.0317(5) Uani 1 1 d .
C24 C 0.3375(3) 0.43432(19) 1.06658(15) 0.0305(5) Uani 1 1 d .
C25 C 0.1031(3) 0.2716(2) 0.73331(15) 0.0362(5) Uani 1 1 d .
H16 H 0.0624 0.3506 0.7370 0.043 Uiso 1 1 calc R
N1 N 0.2857(3) 0.17697(18) 0.39762(13) 0.0422(5) Uani 1 1 d .
N2 N 0.1483(3) 0.33861(18) 0.37100(14) 0.0464(5) Uani 1 1 d .
N3 N 0.1085(3) 0.04997(17) 0.13567(13) 0.0414(5) Uani 1 1 d .
H14 H 0.0993 -0.0147 0.0847 0.050 Uiso 1 1 calc R
N4 N 0.0356(3) 0.25130(17) 0.19686(13) 0.0390(5) Uani 1 1 d .
O1 O 0.2634(3) -0.06091(15) 0.22587(12) 0.0503(5) Uani 1 1 d .
O2 O -0.0497(3) 0.14996(16) 0.03698(11) 0.0513(5) Uani 1 1 d .
O3 O 0.5245(3) 0.55416(16) 1.33029(11) 0.0511(5) Uani 1 1 d .
H51 H 0.5681 0.4876 1.3318 0.077 Uiso 1 1 calc R
O4 O 0.4663(3) 0.19134(15) 1.06820(11) 0.0498(5) Uani 1 1 d .
H13 H 0.4896 0.1175 1.0567 0.075 Uiso 1 1 calc R
O5 O -0.0271(3) 0.19383(16) 0.56284(11) 0.0557(5) Uani 1 1 d .
H1 H -0.0624 0.2648 0.5744 0.084 Uiso 1 1 calc R
O6 O 0.4101(3) 0.00779(15) 0.89879(11) 0.0504(5) Uani 1 1 d .
O7 O 0.3877(3) 0.75349(14) 1.29910(10) 0.0442(4) Uani 1 1 d .
H2 H 0.3428 0.8119 1.2813 0.066 Uiso 1 1 calc R
O8 O 0.2783(3) -0.07517(14) 0.71463(12) 0.0471(5) Uani 1 1 d .
H7 H 0.3361 -0.0755 0.7696 0.071 Uiso 1 1 calc R
O9 O 0.2305(2) 0.33888(13) 0.89955(10) 0.0346(4) Uani 1 1 d .
O1W O 0.2076(3) 0.60211(16) 0.42833(12) 0.0585(5) Uani 1 1 d .
H1W H 0.1682 0.5143 0.4053 0.088 Uiso 1 1 d R
H2W H 0.3192 0.6020 0.4002 0.088 Uiso 1 1 d R
O2W O 0.6657(3) 0.3523(2) 0.36898(15) 0.0766(7) Uani 1 1 d .
H3W H 0.7345 0.3795 0.4370 0.115 Uiso 1 1 d R
H4W H 0.6884 0.2682 0.3364 0.115 Uiso 1 1 d R

loop_
_atom_site_aniso_label
_atom_site_aniso_U_11
_atom_site_aniso_U_22
_atom_site_aniso_U_33
_atom_site_aniso_U_23
_atom_site_aniso_U_13
_atom_site_aniso_U_12
C1 0.0654(18) 0.0563(16) 0.0415(14) 0.0216(12) 0.0018(13) 0.0162(14)
C2 0.0506(16) 0.0419(13) 0.0491(14) 0.0162(11) 0.0065(12) 0.0169(12)
C3 0.0647(18) 0.0430(14) 0.0330(13) 0.0052(11) 0.0063(12) 0.0089(13)
C4 0.0388(14) 0.0341(12) 0.0393(13) 0.0117(10) 0.0092(10) 0.0039(10)
C5 0.0429(14) 0.0339(12) 0.0317(12) 0.0086(9) 0.0042(10) 0.0055(10)
C6 0.0460(15) 0.0353(13) 0.0359(13) 0.0097(10) 0.0063(11) 0.0057(11)
C7 0.0406(13) 0.0335(12) 0.0343(12) 0.0099(10) 0.0070(10) 0.0050(10)
C11 0.0389(13) 0.0268(11) 0.0356(12) 0.0056(9) 0.0077(10) 0.0064(10)
C12 0.0418(14) 0.0332(12) 0.0280(11) 0.0089(9) 0.0031(10) 0.0093(10)
C13 0.0434(14) 0.0291(11) 0.0354(12) 0.0091(9) 0.0060(10) 0.0102(10)
C14 0.0467(14) 0.0374(12) 0.0296(12) 0.0082(10) 0.0044(10) 0.0072(11)
C15 0.0470(14) 0.0334(12) 0.0304(12) 0.0011(9) 0.0061(10) 0.0063(11)
C16 0.0372(13) 0.0303(11) 0.0305(11) 0.0042(9) 0.0066(10) 0.0051(10)
C17 0.0358(13) 0.0290(11) 0.0324(11) 0.0076(9) 0.0068(10) 0.0058(9)
C18 0.0376(13) 0.0375(12) 0.0258(11) 0.0095(9) 0.0032(9) 0.0064(10)
C19 0.0401(13) 0.0327(12) 0.0311(12) 0.0104(9) 0.0061(10) 0.0095(10)
C20 0.0406(13) 0.0296(11) 0.0313(12) 0.0080(9) 0.0060(10) 0.0103(10)
C21 0.0353(12) 0.0274(11) 0.0283(11) 0.0058(9) 0.0059(9) 0.0037(9)
C22 0.0418(14) 0.0275(11) 0.0378(12) 0.0119(9) 0.0075(10) 0.0084(10)
C23 0.0346(13) 0.0322(11) 0.0276(11) 0.0095(9) 0.0051(9) 0.0072(10)
C24 0.0326(12) 0.0296(11) 0.0282(11) 0.0081(9) 0.0059(9) 0.0043(9)
C25 0.0455(14) 0.0299(11) 0.0313(12) 0.0082(9) 0.0056(10) 0.0096(10)
N1 0.0515(13) 0.0411(11) 0.0318(10) 0.0114(9) 0.0045(9) 0.0081(9)
N2 0.0602(14) 0.0382(11) 0.0364(11) 0.0061(9) 0.0080(10) 0.0127(10)
N3 0.0553(13) 0.0337(10) 0.0319(10) 0.0069(8) 0.0061(9) 0.0103(9)
N4 0.0468(12) 0.0332(10) 0.0350(10) 0.0100(8) 0.0055(9) 0.0085(9)
O1 0.0677(12) 0.0343(9) 0.0494(10) 0.0138(8) 0.0098(9) 0.0183(8)
O2 0.0681(12) 0.0489(10) 0.0334(9) 0.0132(8) 0.0018(8) 0.0135(9)
O3 0.0725(13) 0.0463(10) 0.0291(9) 0.0086(7) 0.0006(8) 0.0188(9)
O4 0.0806(13) 0.0340(9) 0.0316(9) 0.0100(7) 0.0001(8) 0.0244(9)
O5 0.0860(14) 0.0462(10) 0.0273(8) 0.0069(7) -0.0017(8) 0.0217(10)
O6 0.0779(13) 0.0326(9) 0.0394(9) 0.0106(7) 0.0055(9) 0.0235(8)
O7 0.0629(11) 0.0313(8) 0.0308(8) 0.0004(6) 0.0048(8) 0.0138(8)
O8 0.0660(12) 0.0288(8) 0.0407(9) 0.0037(7) 0.0063(8) 0.0162(8)
O9 0.0481(10) 0.0276(8) 0.0247(7) 0.0058(6) 0.0024(7) 0.0109(7)
O1W 0.0825(14) 0.0436(10) 0.0495(11) 0.0115(8) 0.0163(10) 0.0194(9)
O2W 0.0995(17) 0.0812(15) 0.0552(12) 0.0249(11) 0.0147(11) 0.0424(13)

loop_
_atom_type_symbol
_atom_type_description
_atom_type_scat_dispersion_real
_atom_type_scat_dispersion_imag
_atom_type_scat_source
C C 0.0181 0.0091 'International Tables Vol C Tables 4.2.6.8 and 6.1.1.4'
H H 0.0000 0.0000 'International Tables Vol C Tables 4.2.6.8 and 6.1.1.4'
N N 0.0311 0.0180 'International Tables Vol C Tables 4.2.6.8 and 6.1.1.4'
O O 0.0492 0.0322 'International Tables Vol C Tables 4.2.6.8 and 6.1.1.4'

loop_
_geom_angle_atom_site_label_1
_geom_angle_atom_site_label_2
_geom_angle_atom_site_label_3
_geom_angle
N1 C1 H3 109.5
N1 C1 H5 109.5
H3 C1 H5 109.5
N1 C1 H8 109.5
H3 C1 H8 109.5
H5 C1 H8 109.5
N4 C2 H2A 109.5
N4 C2 H2B 109.5
H2A C2 H2B 109.5
N4 C2 H2C 109.5
H2A C2 H2C 109.5
H2B C2 H2C 109.5
N2 C3 N1 114.1(2)
N2 C3 H10 122.9
N1 C3 H10 122.9
O1 C4 N3 121.0(2)
O1 C4 C5 128.4(2)
N3 C4 C5 110.6(2)
C7 C5 N1 105.13(19)
C7 C5 C4 122.5(2)
N1 C5 C4 132.2(2)
O2 C6 N4 121.4(2)
O2 C6 N3 122.1(2)
N4 C6 N3 116.5(2)
N2 C7 C5 111.5(2)
N2 C7 N4 125.9(2)
C5 C7 N4 122.5(2)
O8 C11 C15 120.15(19)
O8 C11 C17 119.45(19)
C15 C11 C17 120.4(2)
C13 C12 C24 121.2(2)
C13 C12 H15 119.4
C24 C12 H15 119.4
C16 C13 C12 120.6(2)
C16 C13 H17 119.7
C12 C13 H17 119.7
O5 C14 C25 121.8(2)
O5 C14 C15 116.23(19)
C25 C14 C15 121.9(2)
C11 C15 C14 119.5(2)
C11 C15 H12 120.2
C14 C15 H12 120.2
O7 C16 C13 123.6(2)
O7 C16 C18 117.54(19)
C13 C16 C18 118.83(19)
C21 C17 C11 118.20(19)
C21 C17 C22 119.25(19)
C11 C17 C22 122.5(2)
C20 C18 O3 122.5(2)
C20 C18 C16 120.72(19)
O3 C18 C16 116.79(19)
O4 C19 C23 121.00(19)
O4 C19 C22 117.86(19)
C23 C19 C22 121.1(2)
C18 C20 C24 120.9(2)
C18 C20 H11 119.6
C24 C20 H11 119.6
O9 C21 C25 117.22(18)
O9 C21 C17 120.70(18)
C25 C21 C17 122.08(19)
O6 C22 C17 122.0(2)
O6 C22 C19 120.7(2)
C17 C22 C19 117.35(19)
C19 C23 O9 119.85(18)
C19 C23 C24 128.27(19)
O9 C23 C24 111.89(17)
C12 C24 C20 117.81(19)
C12 C24 C23 120.10(19)
C20 C24 C23 122.08(19)
C21 C25 C14 117.9(2)
C21 C25 H16 121.1
C14 C25 H16 121.1
C3 N1 C5 105.97(19)
C3 N1 C1 127.0(2)
C5 N1 C1 127.0(2)
C3 N2 C7 103.2(2)
C6 N3 C4 129.2(2)
C6 N3 H14 115.4
C4 N3 H14 115.4
C6 N4 C7 118.65(19)
C6 N4 C2 119.42(19)
C7 N4 C2 121.93(19)
C18 O3 H51 109.5
C19 O4 H13 109.5
C14 O5 H1 109.5
C16 O7 H2 109.5
C11 O8 H7 109.5
C21 O9 C23 121.72(16)
H1W O1W H2W 95.8
H3W O2W H4W 111.0

loop_
_geom_bond_atom_site_label_1
_geom_bond_atom_site_label_2
_geom_bond_distance
C1 N1 1.454(3)
C1 H3 0.9800
C1 H5 0.9800
C1 H8 0.9800
C2 N4 1.464(3)
C2 H2A 0.9800
C2 H2B 0.9800
C2 H2C 0.9800
C3 N2 1.327(3)
C3 N1 1.329(3)
C3 H10 0.9500
C4 O1 1.221(3)
C4 N3 1.387(3)
C4 C5 1.421(3)
C5 C7 1.367(3)
C5 N1 1.385(3)
C6 O2 1.221(3)
C6 N4 1.374(3)
C6 N3 1.377(3)
C7 N2 1.362(3)
C7 N4 1.376(3)
C11 O8 1.356(3)
C11 C15 1.364(3)
C11 C17 1.418(3)
C12 C13 1.387(3)
C12 C24 1.390(3)
C12 H15 0.9500
C13 C16 1.384(3)
C13 H17 0.9500
C14 O5 1.356(3)
C14 C25 1.387(3)
C14 C15 1.393(3)
C15 H12 0.9500
C16 O7 1.359(3)
C16 C18 1.395(3)
C17 C21 1.395(3)
C17 C22 1.424(3)
C18 C20 1.376(3)
C18 O3 1.376(3)
C19 O4 1.352(3)
C19 C23 1.361(3)
C19 C22 1.433(3)
C20 C24 1.407(3)
C20 H11 0.9500
C21 O9 1.359(2)
C21 C25 1.379(3)
C22 O6 1.258(3)
C23 O9 1.372(2)
C23 C24 1.466(3)
C25 H16 0.9500
N3 H14 0.8800
O3 H51 0.8400
O4 H13 0.8400
O5 H1 0.8400
O7 H2 0.8400
O8 H7 0.8400
O1W H1W 0.9491
O1W H2W 0.9609
O2W H3W 0.9796
O2W H4W 0.9798

loop_
_geom_hbond_atom_site_label_D
_geom_hbond_atom_site_label_H
_geom_hbond_atom_site_label_A
_geom_hbond_distance_DH
_geom_hbond_distance_HA
_geom_hbond_distance_DA
_geom_hbond_angle_DHA
_geom_hbond_site_symmetry_A
N3 H14 O2 0.88 1.96 2.834(3) 172.5 2
O3 H51 O2W 0.84 1.90 2.722(3) 165.2 1_556
O4 H13 O6 0.84 1.86 2.615(2) 149.3 2_657
O4 H13 O6 0.84 2.26 2.709(2) 113.7 .
O5 H1 O1W 0.84 1.89 2.705(2) 163.0 2_566
O7 H2 O1 0.84 1.92 2.753(2) 171.1 1_566
O8 H7 O6 0.84 1.83 2.582(2) 147.5 .
O1W H1W N2 0.95 1.89 2.822(3) 167.4 .
O1W H2W O3 0.96 1.97 2.909(3) 165.0 1_554
O2W H3W O1W 0.98 1.92 2.860(3) 160.6 2_666
O2W H4W O8 0.98 2.15 3.115(3) 169.9 2_656
